data_7108347
loop_
_publ_author_name
'Chen-Yu Li'
'Chen-Ruei Wu'
'Yi-Chang Liu'
'Bao-Tsan Ko'

_publ_section_title
;
 Trimetallic magnesium complexes bearing amine-bis(benzotriazole
 phenolate) derivatives as bifunctional catalysts for ring-opening
 polymerization and CO2/epoxide coupling
;
_journal_name_full Chem.Commun.
_journal_page_first 9628
_journal_paper_doi 10.1039/c2cc34450e
_journal_volume 48
_journal_year 2012
_chemical_formula_moiety 'C89 H78 Mg3 N16 O6'
_chemical_formula_sum 'C89 H78 Mg3 N16 O6'
_chemical_formula_weight 1540.60
_chemical_name_systematic
;
?
;
_space_group_IT_number 2
_symmetry_cell_setting triclinic
_symmetry_space_group_name_Hall '-P 1'
_symmetry_space_group_name_H-M 'P -1'
_atom_sites_solution_hydrogens geom
_atom_sites_solution_primary direct
_atom_sites_solution_secondary difmap
_audit_creation_method SHELXL-97
_cell_angle_alpha 93.0500(10)
_cell_angle_beta 109.1210(10)
_cell_angle_gamma 105.8990(10)
_cell_formula_units_Z 2
_cell_length_a 14.4831(3)
_cell_length_b 17.4925(3)
_cell_length_c 17.6584(3)
_cell_measurement_reflns_used 9811
_cell_measurement_temperature 100(2)
_cell_measurement_theta_max 28.01
_cell_measurement_theta_min 2.27
_cell_volume 4014.56(13)
_computing_cell_refinement 'Bruker APEX2 (Bruker, 2008)'
_computing_data_collection 'APEX2 (Bruker, 2008)'
_computing_data_reduction 'Bruker APEX2 (Bruker, 2008)'
_computing_molecular_graphics 'SHELXTL (Sheldrick, 2008)'
_computing_publication_material 'SHELXTL (Sheldrick, 2008)'
_computing_structure_refinement 'SHELXL-97 (Sheldrick, 2008)'
_computing_structure_solution 'SHELXS-97 (Sheldrick, 2008)'
_diffrn_ambient_temperature 100(2)
_diffrn_detector_area_resol_mean 8.3333
_diffrn_measured_fraction_theta_full 0.996
_diffrn_measured_fraction_theta_max 0.996
_diffrn_measurement_device_type 'Bruker APEX-II CCD'
_diffrn_measurement_method '\f and \w scans'
_diffrn_radiation_monochromator graphite
_diffrn_radiation_source 'fine-focus sealed tube'
_diffrn_radiation_type MoK\a
_diffrn_radiation_wavelength 0.71073
_diffrn_reflns_av_R_equivalents 0.0623
_diffrn_reflns_av_sigmaI/netI 0.0932
_diffrn_reflns_limit_h_max 19
_diffrn_reflns_limit_h_min -19
_diffrn_reflns_limit_k_max 21
_diffrn_reflns_limit_k_min -23
_diffrn_reflns_limit_l_max 23
_diffrn_reflns_limit_l_min -22
_diffrn_reflns_number 70663
_diffrn_reflns_theta_full 28.32
_diffrn_reflns_theta_max 28.32
_diffrn_reflns_theta_min 1.60
_exptl_absorpt_coefficient_mu 0.103
_exptl_absorpt_correction_T_max 0.9948
_exptl_absorpt_correction_T_min 0.9444
_exptl_absorpt_correction_type multi-scan
_exptl_absorpt_process_details 'SADABS V2008/1 (Bruker AXS, 2008)'
_exptl_crystal_colour yellow
_exptl_crystal_density_diffrn 1.274
_exptl_crystal_density_method 'not measured'
_exptl_crystal_description columnar
_exptl_crystal_F_000 1616
_exptl_crystal_size_max 0.56
_exptl_crystal_size_mid 0.23
_exptl_crystal_size_min 0.05
_refine_diff_density_max 0.944
_refine_diff_density_min -0.763
_refine_diff_density_rms 0.062
_refine_ls_extinction_method none
_refine_ls_goodness_of_fit_ref 1.037
_refine_ls_hydrogen_treatment constr
_refine_ls_matrix_type full
_refine_ls_number_parameters 1044
_refine_ls_number_reflns 19916
_refine_ls_number_restraints 0
_refine_ls_restrained_S_all 1.037
_refine_ls_R_factor_all 0.1195
_refine_ls_R_factor_gt 0.0579
_refine_ls_shift/su_max 0.088
_refine_ls_shift/su_mean 0.002
_refine_ls_structure_factor_coef Fsqd
_refine_ls_weighting_details 'calc w=1/[\s^2^(Fo^2^)+(0.0738P)^2^+0.0877P] where P=(Fo^2^+2Fc^2^)/3'
_refine_ls_weighting_scheme calc
_refine_ls_wR_factor_gt 0.1316
_refine_ls_wR_factor_ref 0.1532
_reflns_number_gt 11731
_reflns_number_total 19916
_reflns_threshold_expression >2sigma(I)
_cod_data_source_file c2cc34450e.txt
_cod_data_source_block yu82_0m
_cod_original_cell_volume 4014.55(13)
_cod_database_code 7108347

loop_
_symmetry_equiv_pos_as_xyz
'x, y, z'
'-x, -y, -z'

loop_
_atom_site_label
_atom_site_type_symbol
_atom_site_fract_x
_atom_site_fract_y
_atom_site_fract_z
_atom_site_U_iso_or_equiv
_atom_site_adp_type
_atom_site_occupancy
_atom_site_symmetry_multiplicity
_atom_site_calc_flag
_atom_site_refinement_flags
_atom_site_disorder_assembly
_atom_site_disorder_group
Mg1 Mg -0.20429(5) 0.15234(4) 0.13862(4) 0.01594(16) Uani 1 1 d . . .
Mg2 Mg 0.01521(5) 0.21452(4) 0.25180(4) 0.01622(17) Uani 1 1 d . . .
Mg3 Mg 0.24114(6) 0.30269(4) 0.35380(4) 0.01622(16) Uani 1 1 d . . .
O1 O -0.31584(11) 0.17140(9) 0.16362(8) 0.0198(3) Uani 1 1 d . . .
O2 O -0.06570(11) 0.18853(9) 0.13032(8) 0.0166(3) Uani 1 1 d . . .
O3 O 0.33892(11) 0.26966(9) 0.43888(8) 0.0193(3) Uani 1 1 d . . .
O4 O 0.13652(11) 0.29978(8) 0.24587(8) 0.0176(3) Uani 1 1 d . . .
O5 O -0.11986(11) 0.15107(9) 0.25102(8) 0.0174(3) Uani 1 1 d . . .
O6 O 0.11286(11) 0.23863(8) 0.36531(8) 0.0168(3) Uani 1 1 d . . .
N1 N -0.44699(15) 0.16647(11) 0.29090(10) 0.0207(4) Uani 1 1 d . . .
N2 N -0.47463(14) 0.12469(10) 0.21760(10) 0.0170(4) Uani 1 1 d . . .
N3 N -0.48250(14) 0.04679(11) 0.21273(10) 0.0191(4) Uani 1 1 d . . .
N4 N 0.08362(14) 0.12361(10) 0.20704(10) 0.0168(4) Uani 1 1 d . . .
N5 N 0.09048(13) 0.11392(11) 0.13276(10) 0.0173(4) Uani 1 1 d . . .
N6 N 0.15917(14) 0.07893(11) 0.12689(11) 0.0218(4) Uani 1 1 d . . .
N7 N -0.26450(14) 0.19169(11) 0.01698(10) 0.0182(4) Uani 1 1 d . . .
N8 N -0.28398(14) 0.03441(11) 0.06707(10) 0.0188(4) Uani 1 1 d . . .
N9 N 0.41310(15) 0.21576(11) 0.61755(11) 0.0243(4) Uani 1 1 d . . .
N10 N 0.45831(14) 0.28674(11) 0.60241(10) 0.0193(4) Uani 1 1 d . . .
N11 N 0.45967(17) 0.35152(12) 0.64599(11) 0.0306(5) Uani 1 1 d . . .
N12 N -0.04529(14) 0.33064(11) 0.22395(10) 0.0197(4) Uani 1 1 d . . .
N13 N -0.00773(14) 0.38285(11) 0.17998(10) 0.0194(4) Uani 1 1 d . . .
N14 N -0.04826(15) 0.44270(11) 0.16475(11) 0.0247(5) Uani 1 1 d . . .
N15 N 0.35192(14) 0.33166(11) 0.28735(10) 0.0190(4) Uani 1 1 d . . .
N16 N 0.30138(14) 0.43091(11) 0.39689(10) 0.0194(4) Uani 1 1 d . . .
C1 C -0.40151(17) 0.18368(12) 0.12149(12) 0.0167(5) Uani 1 1 d . . .
C2 C -0.48598(17) 0.16346(12) 0.14682(12) 0.0164(5) Uani 1 1 d . . .
C3 C -0.57691(17) 0.17912(13) 0.10730(12) 0.0183(5) Uani 1 1 d . . .
H3B H -0.6314 0.1655 0.1278 0.022 Uiso 1 1 calc R . .
C4 C -0.58879(17) 0.21488(13) 0.03758(13) 0.0191(5) Uani 1 1 d . . .
C5 C -0.50719(17) 0.23207(13) 0.00944(12) 0.0184(5) Uani 1 1 d . . .
H5A H -0.5152 0.2544 -0.0393 0.022 Uiso 1 1 calc R . .
C6 C -0.41449(17) 0.21807(13) 0.04925(12) 0.0173(5) Uani 1 1 d . . .
C7 C -0.32442(17) 0.24823(14) 0.02267(13) 0.0203(5) Uani 1 1 d . . .
H7A H -0.2764 0.2973 0.0609 0.024 Uiso 1 1 calc R . .
H7B H -0.3496 0.2645 -0.0313 0.024 Uiso 1 1 calc R . .
C8 C -0.17888(17) 0.23728(13) -0.00824(12) 0.0189(5) Uani 1 1 d . . .
H8A H -0.1418 0.2889 0.0293 0.023 Uiso 1 1 calc R . .
H8B H -0.2088 0.2502 -0.0631 0.023 Uiso 1 1 calc R . .
C9 C -0.10270(16) 0.19425(13) -0.00970(12) 0.0176(5) Uani 1 1 d . . .
C10 C -0.04527(16) 0.17432(13) 0.06407(12) 0.0174(5) Uani 1 1 d . . .
C11 C 0.02889(17) 0.13754(13) 0.06182(12) 0.0177(5) Uani 1 1 d . . .
C12 C 0.04484(17) 0.12102(14) -0.01070(13) 0.0219(5) Uani 1 1 d . . .
H12A H 0.0955 0.0961 -0.0105 0.026 Uiso 1 1 calc R . .
C13 C -0.01176(18) 0.14032(14) -0.08228(13) 0.0234(5) Uani 1 1 d . . .
C14 C -0.08512(17) 0.17750(14) -0.08035(12) 0.0215(5) Uani 1 1 d . . .
H14B H -0.1242 0.1917 -0.1290 0.026 Uiso 1 1 calc R . .
C15 C -0.43714(17) 0.10965(13) 0.33967(13) 0.0190(5) Uani 1 1 d . . .
C16 C -0.41226(19) 0.11530(14) 0.42461(13) 0.0251(5) Uani 1 1 d . . .
H16A H -0.3981 0.1648 0.4577 0.030 Uiso 1 1 calc R . .
C17 C -0.40955(19) 0.04664(14) 0.45667(14) 0.0263(5) Uani 1 1 d . . .
H17A H -0.3930 0.0486 0.5136 0.032 Uiso 1 1 calc R . .
C18 C -0.43029(18) -0.02748(14) 0.40870(14) 0.0253(5) Uani 1 1 d . . .
H18A H -0.4275 -0.0737 0.4341 0.030 Uiso 1 1 calc R . .
C19 C -0.45432(18) -0.03427(13) 0.32670(14) 0.0241(5) Uani 1 1 d . . .
H19A H -0.4678 -0.0841 0.2945 0.029 Uiso 1 1 calc R . .
C20 C -0.45835(16) 0.03591(13) 0.29182(13) 0.0183(5) Uani 1 1 d . . .
C21 C 0.15492(16) 0.09140(12) 0.25285(12) 0.0175(5) Uani 1 1 d . . .
C22 C 0.18365(18) 0.08335(13) 0.33550(13) 0.0215(5) Uani 1 1 d . . .
H22A H 0.1522 0.1012 0.3695 0.026 Uiso 1 1 calc R . .
C23 C 0.25927(19) 0.04838(14) 0.36425(14) 0.0269(6) Uani 1 1 d . . .
H23A H 0.2809 0.0419 0.4198 0.032 Uiso 1 1 calc R . .
C24 C 0.30656(18) 0.02149(15) 0.31399(14) 0.0274(6) Uani 1 1 d . . .
H24A H 0.3593 -0.0019 0.3372 0.033 Uiso 1 1 calc R . .
C25 C 0.27915(18) 0.02790(14) 0.23384(14) 0.0266(5) Uani 1 1 d . . .
H25A H 0.3107 0.0091 0.2005 0.032 Uiso 1 1 calc R . .
C26 C 0.20094(17) 0.06416(13) 0.20271(13) 0.0194(5) Uani 1 1 d . . .
C27 C -0.68729(18) 0.23211(15) -0.00723(14) 0.0264(6) Uani 1 1 d . . .
H27A H -0.7300 0.2259 0.0264 0.040 Uiso 1 1 calc R . .
H27B H -0.7244 0.1943 -0.0582 0.040 Uiso 1 1 calc R . .
H27C H -0.6714 0.2873 -0.0191 0.040 Uiso 1 1 calc R . .
C28 C 0.0059(2) 0.12282(17) -0.16004(14) 0.0319(6) Uani 1 1 d . . .
H28A H 0.0363 0.0789 -0.1566 0.048 Uiso 1 1 calc R . .
H28B H 0.0527 0.1711 -0.1684 0.048 Uiso 1 1 calc R . .
H28C H -0.0598 0.1071 -0.2056 0.048 Uiso 1 1 calc R . .
C29 C -0.32942(17) 0.11719(14) -0.04199(12) 0.0219(5) Uani 1 1 d . . .
H29A H -0.2889 0.1016 -0.0721 0.026 Uiso 1 1 calc R . .
H29B H -0.3888 0.1283 -0.0817 0.026 Uiso 1 1 calc R . .
C30 C -0.36808(17) 0.04830(14) -0.00167(13) 0.0242(5) Uani 1 1 d . . .
H30A H -0.4197 0.0594 0.0190 0.029 Uiso 1 1 calc R . .
H30B H -0.4027 -0.0013 -0.0424 0.029 Uiso 1 1 calc R . .
C31 C -0.32999(19) -0.01959(14) 0.11562(14) 0.0272(5) Uani 1 1 d . . .
H31A H -0.3739 -0.0712 0.0813 0.041 Uiso 1 1 calc R . .
H31B H -0.3713 0.0053 0.1369 0.041 Uiso 1 1 calc R . .
H31C H -0.2753 -0.0287 0.1609 0.041 Uiso 1 1 calc R . .
C32 C -0.21990(18) -0.00213(15) 0.03672(15) 0.0274(6) Uani 1 1 d . . .
H32A H -0.2619 -0.0552 0.0046 0.041 Uiso 1 1 calc R . .
H32B H -0.1634 -0.0081 0.0827 0.041 Uiso 1 1 calc R . .
H32C H -0.1918 0.0325 0.0026 0.041 Uiso 1 1 calc R . .
C33 C 0.43819(17) 0.28628(12) 0.45978(12) 0.0168(5) Uani 1 1 d . . .
C34 C 0.50359(17) 0.29452(12) 0.54097(12) 0.0176(5) Uani 1 1 d . . .
C35 C 0.60937(17) 0.31354(13) 0.56462(13) 0.0202(5) Uani 1 1 d . . .
H35A H 0.6496 0.3177 0.6202 0.024 Uiso 1 1 calc R . .
C36 C 0.65716(18) 0.32661(13) 0.50811(14) 0.0226(5) Uani 1 1 d . . .
C37 C 0.59429(18) 0.31929(13) 0.42770(13) 0.0215(5) Uani 1 1 d . . .
H37A H 0.6254 0.3285 0.3879 0.026 Uiso 1 1 calc R . .
C38 C 0.48884(17) 0.29924(13) 0.40308(13) 0.0189(5) Uani 1 1 d . . .
C39 C 0.42559(17) 0.28452(14) 0.31381(12) 0.0209(5) Uani 1 1 d . . .
H39A H 0.4732 0.2964 0.2835 0.025 Uiso 1 1 calc R . .
H39B H 0.3862 0.2266 0.2979 0.025 Uiso 1 1 calc R . .
C40 C 0.30338(18) 0.30747(15) 0.19732(13) 0.0230(5) Uani 1 1 d . . .
H40A H 0.2728 0.2482 0.1852 0.028 Uiso 1 1 calc R . .
H40B H 0.3579 0.3220 0.1737 0.028 Uiso 1 1 calc R . .
C41 C 0.22196(18) 0.34444(14) 0.15605(13) 0.0230(5) Uani 1 1 d . . .
C42 C 0.14100(17) 0.33862(13) 0.18453(12) 0.0191(5) Uani 1 1 d . . .
C43 C 0.06836(18) 0.37662(14) 0.14673(13) 0.0209(5) Uani 1 1 d . . .
C44 C 0.0695(2) 0.41128(17) 0.07819(15) 0.0352(7) Uani 1 1 d . . .
H44A H 0.0177 0.4348 0.0526 0.042 Uiso 1 1 calc R . .
C45 C 0.1452(2) 0.4119(2) 0.04681(17) 0.0470(8) Uani 1 1 d . . .
C46 C 0.2229(2) 0.38093(18) 0.08844(15) 0.0395(7) Uani 1 1 d . . .
H46A H 0.2785 0.3849 0.0699 0.047 Uiso 1 1 calc R . .
C47 C 0.38055(18) 0.23547(14) 0.67770(13) 0.0226(5) Uani 1 1 d . . .
C48 C 0.3265(2) 0.18639(17) 0.71929(15) 0.0369(7) Uani 1 1 d . . .
H48A H 0.3068 0.1294 0.7077 0.044 Uiso 1 1 calc R . .
C49 C 0.3033(2) 0.22399(18) 0.77727(16) 0.0409(7) Uani 1 1 d . . .
H49A H 0.2674 0.1923 0.8069 0.049 Uiso 1 1 calc R . .
C50 C 0.3312(3) 0.30821(19) 0.79422(17) 0.0507(8) Uani 1 1 d . . .
H50A H 0.3126 0.3319 0.8343 0.061 Uiso 1 1 calc R . .
C51 C 0.3847(3) 0.35732(18) 0.75449(17) 0.0514(9) Uani 1 1 d . . .
H51A H 0.4043 0.4143 0.7669 0.062 Uiso 1 1 calc R . .
C52 C 0.4090(2) 0.31950(14) 0.69478(14) 0.0289(6) Uani 1 1 d . . .
C53 C -0.11913(19) 0.42829(14) 0.20089(13) 0.0242(5) Uani 1 1 d . . .
C54 C -0.1890(2) 0.46986(17) 0.20312(15) 0.0373(7) Uani 1 1 d . . .
H54A H -0.1889 0.5176 0.1799 0.045 Uiso 1 1 calc R . .
C55 C -0.2566(2) 0.43831(19) 0.24010(17) 0.0457(8) Uani 1 1 d . . .
H55A H -0.3055 0.4644 0.2420 0.055 Uiso 1 1 calc R . .
C56 C -0.2563(2) 0.36792(18) 0.27585(16) 0.0405(7) Uani 1 1 d . . .
H56A H -0.3057 0.3479 0.3003 0.049 Uiso 1 1 calc R . .
C57 C -0.18730(19) 0.32764(15) 0.27647(14) 0.0278(6) Uani 1 1 d . . .
H57A H -0.1863 0.2812 0.3019 0.033 Uiso 1 1 calc R . .
C58 C -0.11793(18) 0.35893(13) 0.23730(12) 0.0201(5) Uani 1 1 d . . .
C59 C 0.77224(19) 0.34691(17) 0.53100(15) 0.0344(6) Uani 1 1 d . . .
H59A H 0.8050 0.3560 0.5902 0.052 Uiso 1 1 calc R . .
H59B H 0.7981 0.3957 0.5098 0.052 Uiso 1 1 calc R . .
H59C H 0.7882 0.3022 0.5078 0.052 Uiso 1 1 calc R . .
C60 C 0.1440(3) 0.4447(3) -0.0310(2) 0.0906(16) Uani 1 1 d . . .
H60A H 0.0730 0.4297 -0.0694 0.136 Uiso 1 1 calc R . .
H60B H 0.1850 0.4220 -0.0548 0.136 Uiso 1 1 calc R . .
H60C H 0.1731 0.5034 -0.0193 0.136 Uiso 1 1 calc R . .
C61 C 0.40386(18) 0.42020(13) 0.30903(14) 0.0237(5) Uani 1 1 d . . .
H61A H 0.3682 0.4473 0.2662 0.028 Uiso 1 1 calc R . .
H61B H 0.4755 0.4319 0.3109 0.028 Uiso 1 1 calc R . .
C62 C 0.40478(17) 0.45446(13) 0.39029(13) 0.0222(5) Uani 1 1 d . . .
H62A H 0.4518 0.4355 0.4342 0.027 Uiso 1 1 calc R . .
H62B H 0.4318 0.5139 0.3981 0.027 Uiso 1 1 calc R . .
C63 C 0.23756(18) 0.47699(13) 0.34848(14) 0.0247(5) Uani 1 1 d . . .
H63A H 0.2687 0.5344 0.3708 0.037 Uiso 1 1 calc R . .
H63B H 0.1683 0.4583 0.3506 0.037 Uiso 1 1 calc R . .
H63C H 0.2335 0.4687 0.2920 0.037 Uiso 1 1 calc R . .
C64 C 0.31273(18) 0.44929(14) 0.48281(13) 0.0244(5) Uani 1 1 d . . .
H64A H 0.3477 0.5069 0.5024 0.037 Uiso 1 1 calc R . .
H64B H 0.3533 0.4183 0.5156 0.037 Uiso 1 1 calc R . .
H64C H 0.2447 0.4349 0.4874 0.037 Uiso 1 1 calc R . .
C65 C -0.15760(17) 0.12798(14) 0.31282(13) 0.0201(5) Uani 1 1 d . . .
H65A H -0.2329 0.1175 0.2920 0.024 Uiso 1 1 calc R . .
H65B H -0.1273 0.1732 0.3585 0.024 Uiso 1 1 calc R . .
C66 C -0.13460(17) 0.05396(13) 0.34439(13) 0.0205(5) Uani 1 1 d . . .
C67 C -0.08248(18) 0.01272(14) 0.31318(13) 0.0239(5) Uani 1 1 d . . .
H67A H -0.0631 0.0295 0.2688 0.029 Uiso 1 1 calc R . .
C68 C -0.05822(19) -0.05297(14) 0.34591(14) 0.0286(6) Uani 1 1 d . . .
H68A H -0.0223 -0.0805 0.3240 0.034 Uiso 1 1 calc R . .
C69 C -0.0863(2) -0.07807(15) 0.41016(15) 0.0365(7) Uani 1 1 d . . .
H69A H -0.0692 -0.1225 0.4330 0.044 Uiso 1 1 calc R . .
C70 C -0.1394(2) -0.03832(16) 0.44107(16) 0.0378(7) Uani 1 1 d . . .
H70A H -0.1594 -0.0559 0.4849 0.045 Uiso 1 1 calc R . .
C71 C -0.16369(19) 0.02728(14) 0.40844(14) 0.0284(6) Uani 1 1 d . . .
H71A H -0.2005 0.0541 0.4301 0.034 Uiso 1 1 calc R . .
C72 C 0.10893(17) 0.22031(13) 0.44130(12) 0.0190(5) Uani 1 1 d . . .
H72A H 0.1738 0.2106 0.4732 0.023 Uiso 1 1 calc R . .
H72B H 0.0521 0.1701 0.4326 0.023 Uiso 1 1 calc R . .
C73 C 0.09319(18) 0.28649(13) 0.48947(13) 0.0205(5) Uani 1 1 d . . .
C74 C 0.1363(2) 0.30157(16) 0.57372(14) 0.0351(7) Uani 1 1 d . . .
H74A H 0.1765 0.2701 0.6016 0.042 Uiso 1 1 calc R . .
C75 C 0.1210(3) 0.36223(18) 0.61734(16) 0.0527(9) Uani 1 1 d . . .
H75A H 0.1506 0.3717 0.6749 0.063 Uiso 1 1 calc R . .
C76 C 0.0634(3) 0.40899(18) 0.57818(16) 0.0487(8) Uani 1 1 d . . .
H76A H 0.0533 0.4506 0.6084 0.058 Uiso 1 1 calc R . .
C77 C 0.0206(2) 0.39475(16) 0.49478(15) 0.0353(6) Uani 1 1 d . . .
H77A H -0.0196 0.4264 0.4672 0.042 Uiso 1 1 calc R . .
C78 C 0.03592(18) 0.33459(14) 0.45116(14) 0.0256(5) Uani 1 1 d . . .
H78A H 0.0066 0.3259 0.3936 0.031 Uiso 1 1 calc R . .
C1S C 0.5057(4) 0.5234(2) -0.0746(3) 0.0979(17) Uani 1 1 d . . .
C2S C 0.4538(4) 0.5562(2) -0.0361(4) 0.100(2) Uani 1 1 d . . .
C3S C 0.4480(4) 0.5310(3) 0.0370(4) 0.104(2) Uani 1 1 d . . .
C4S C 0.3829(14) 0.5750(7) 0.0982(11) 0.60(2) Uani 1 1 d . . .
C5S C 0.9557(6) 0.3200(5) 0.7396(5) 0.088(3) Uani 0.50 1 d P A 1
C5S' C 0.8452(11) 0.1865(7) 0.6457(7) 0.155(5) Uani 0.50 1 d P A 2
C6S C 0.8650(4) 0.3088(3) 0.7477(3) 0.0960(18) Uani 1 1 d . . .
C7S C 0.7924(5) 0.2302(3) 0.7158(3) 0.117(2) Uani 1 1 d . A .
C8S C 0.7012(5) 0.2118(4) 0.7286(4) 0.138(3) Uani 1 1 d . . .
C9S C 0.6728(4) 0.2657(4) 0.7703(3) 0.114(2) Uani 1 1 d . A .
C10S C 0.7441(5) 0.3454(3) 0.8022(2) 0.1085(19) Uani 1 1 d . . .
C11S C 0.8385(4) 0.3644(3) 0.7899(2) 0.0822(14) Uani 1 1 d . A .

loop_
_atom_site_aniso_label
_atom_site_aniso_U_11
_atom_site_aniso_U_22
_atom_site_aniso_U_33
_atom_site_aniso_U_23
_atom_site_aniso_U_13
_atom_site_aniso_U_12
Mg1 0.0137(4) 0.0195(4) 0.0150(3) 0.0030(3) 0.0044(3) 0.0066(3)
Mg2 0.0140(4) 0.0206(4) 0.0140(3) 0.0035(3) 0.0041(3) 0.0063(3)
Mg3 0.0157(4) 0.0170(4) 0.0153(3) 0.0036(3) 0.0040(3) 0.0058(3)
O1 0.0151(8) 0.0294(9) 0.0171(7) 0.0061(6) 0.0045(6) 0.0113(7)
O2 0.0139(8) 0.0233(8) 0.0131(7) 0.0022(6) 0.0045(6) 0.0069(7)
O3 0.0147(8) 0.0215(8) 0.0203(8) 0.0060(6) 0.0048(6) 0.0046(7)
O4 0.0178(8) 0.0183(8) 0.0159(7) 0.0063(6) 0.0036(6) 0.0064(7)
O5 0.0139(8) 0.0232(8) 0.0171(7) 0.0082(6) 0.0069(6) 0.0061(7)
O6 0.0171(8) 0.0216(8) 0.0125(7) 0.0052(6) 0.0052(6) 0.0068(7)
N1 0.0265(11) 0.0219(10) 0.0165(9) 0.0038(8) 0.0078(8) 0.0116(9)
N2 0.0162(10) 0.0186(10) 0.0186(9) 0.0028(7) 0.0077(8) 0.0073(8)
N3 0.0206(11) 0.0183(10) 0.0208(9) 0.0043(8) 0.0085(8) 0.0082(8)
N4 0.0163(10) 0.0203(10) 0.0143(9) 0.0034(7) 0.0056(7) 0.0063(8)
N5 0.0138(10) 0.0223(10) 0.0168(9) 0.0025(7) 0.0054(7) 0.0074(8)
N6 0.0183(10) 0.0285(11) 0.0240(10) 0.0066(8) 0.0095(8) 0.0127(9)
N7 0.0142(10) 0.0229(10) 0.0186(9) 0.0021(8) 0.0069(8) 0.0066(8)
N8 0.0153(10) 0.0220(10) 0.0203(9) 0.0021(8) 0.0064(8) 0.0078(8)
N9 0.0279(12) 0.0203(10) 0.0260(10) 0.0073(8) 0.0121(9) 0.0059(9)
N10 0.0202(11) 0.0184(10) 0.0179(9) 0.0048(8) 0.0043(8) 0.0063(8)
N11 0.0473(14) 0.0221(11) 0.0245(10) 0.0030(8) 0.0159(10) 0.0100(10)
N12 0.0232(11) 0.0215(10) 0.0186(9) 0.0065(8) 0.0110(8) 0.0082(9)
N13 0.0229(11) 0.0211(10) 0.0180(9) 0.0075(8) 0.0072(8) 0.0122(9)
N14 0.0290(12) 0.0262(11) 0.0258(10) 0.0096(8) 0.0103(9) 0.0178(10)
N15 0.0195(10) 0.0227(10) 0.0165(9) 0.0073(8) 0.0051(8) 0.0100(8)
N16 0.0179(10) 0.0183(10) 0.0222(9) 0.0042(8) 0.0063(8) 0.0067(8)
C1 0.0175(12) 0.0168(11) 0.0161(10) 0.0016(8) 0.0046(9) 0.0076(10)
C2 0.0182(12) 0.0172(11) 0.0144(10) 0.0024(8) 0.0048(9) 0.0077(9)
C3 0.0166(12) 0.0209(12) 0.0203(11) 0.0016(9) 0.0083(9) 0.0083(10)
C4 0.0163(12) 0.0205(12) 0.0203(11) 0.0012(9) 0.0040(9) 0.0085(10)
C5 0.0213(12) 0.0189(11) 0.0157(10) 0.0041(9) 0.0054(9) 0.0086(10)
C6 0.0167(12) 0.0177(11) 0.0178(10) 0.0005(9) 0.0062(9) 0.0064(9)
C7 0.0201(12) 0.0262(12) 0.0177(11) 0.0070(9) 0.0065(9) 0.0117(10)
C8 0.0161(12) 0.0258(12) 0.0165(10) 0.0073(9) 0.0056(9) 0.0086(10)
C9 0.0122(11) 0.0234(12) 0.0176(10) 0.0066(9) 0.0056(9) 0.0049(10)
C10 0.0151(12) 0.0198(11) 0.0162(10) 0.0029(9) 0.0063(9) 0.0026(9)
C11 0.0166(12) 0.0220(12) 0.0155(10) 0.0048(9) 0.0058(9) 0.0071(10)
C12 0.0186(12) 0.0284(13) 0.0217(11) 0.0038(10) 0.0098(10) 0.0085(10)
C13 0.0214(13) 0.0335(14) 0.0175(11) 0.0041(10) 0.0097(10) 0.0088(11)
C14 0.0191(12) 0.0314(13) 0.0141(10) 0.0068(9) 0.0060(9) 0.0071(11)
C15 0.0183(12) 0.0202(12) 0.0211(11) 0.0061(9) 0.0079(9) 0.0087(10)
C16 0.0340(15) 0.0244(13) 0.0169(11) 0.0037(9) 0.0068(10) 0.0119(11)
C17 0.0303(14) 0.0326(14) 0.0196(11) 0.0110(10) 0.0088(10) 0.0140(12)
C18 0.0265(14) 0.0241(13) 0.0302(13) 0.0128(10) 0.0113(11) 0.0124(11)
C19 0.0270(14) 0.0167(12) 0.0322(13) 0.0045(10) 0.0132(11) 0.0088(10)
C20 0.0130(11) 0.0217(12) 0.0213(11) 0.0038(9) 0.0068(9) 0.0064(10)
C21 0.0138(11) 0.0162(11) 0.0204(11) 0.0025(9) 0.0039(9) 0.0040(9)
C22 0.0236(13) 0.0241(12) 0.0213(11) 0.0071(9) 0.0094(10) 0.0119(11)
C23 0.0268(14) 0.0307(14) 0.0242(12) 0.0092(10) 0.0059(10) 0.0135(12)
C24 0.0216(13) 0.0343(14) 0.0333(13) 0.0134(11) 0.0106(11) 0.0170(12)
C25 0.0227(13) 0.0330(14) 0.0315(13) 0.0087(11) 0.0133(11) 0.0148(11)
C26 0.0159(12) 0.0208(12) 0.0224(11) 0.0036(9) 0.0075(9) 0.0061(10)
C27 0.0218(13) 0.0392(15) 0.0248(12) 0.0101(11) 0.0090(10) 0.0181(12)
C28 0.0298(15) 0.0519(17) 0.0215(12) 0.0080(11) 0.0129(11) 0.0194(13)
C29 0.0171(12) 0.0310(13) 0.0159(11) 0.0002(9) 0.0018(9) 0.0101(11)
C30 0.0166(12) 0.0285(13) 0.0229(12) -0.0018(10) 0.0032(10) 0.0054(10)
C31 0.0269(14) 0.0230(13) 0.0302(13) 0.0013(10) 0.0109(11) 0.0051(11)
C32 0.0202(13) 0.0272(13) 0.0343(13) -0.0019(11) 0.0092(11) 0.0085(11)
C33 0.0176(12) 0.0138(11) 0.0188(10) 0.0042(8) 0.0049(9) 0.0062(9)
C34 0.0206(12) 0.0151(11) 0.0176(10) 0.0044(8) 0.0070(9) 0.0059(10)
C35 0.0183(12) 0.0179(11) 0.0208(11) 0.0033(9) 0.0021(9) 0.0056(10)
C36 0.0190(13) 0.0193(12) 0.0276(12) 0.0028(9) 0.0048(10) 0.0073(10)
C37 0.0230(13) 0.0214(12) 0.0236(11) 0.0061(9) 0.0102(10) 0.0093(10)
C38 0.0180(12) 0.0185(11) 0.0203(11) 0.0039(9) 0.0049(9) 0.0082(10)
C39 0.0210(13) 0.0267(13) 0.0188(11) 0.0069(9) 0.0073(9) 0.0125(10)
C40 0.0226(13) 0.0331(14) 0.0180(11) 0.0080(10) 0.0082(10) 0.0141(11)
C41 0.0253(13) 0.0293(13) 0.0197(11) 0.0099(10) 0.0088(10) 0.0145(11)
C42 0.0206(13) 0.0209(12) 0.0157(10) 0.0061(9) 0.0048(9) 0.0075(10)
C43 0.0211(13) 0.0270(13) 0.0204(11) 0.0092(9) 0.0108(10) 0.0116(10)
C44 0.0352(16) 0.0555(18) 0.0340(14) 0.0284(13) 0.0197(12) 0.0307(14)
C45 0.0441(18) 0.084(2) 0.0428(16) 0.0445(16) 0.0290(14) 0.0425(18)
C46 0.0366(16) 0.070(2) 0.0348(14) 0.0313(14) 0.0243(13) 0.0342(16)
C47 0.0241(13) 0.0244(13) 0.0192(11) 0.0050(9) 0.0065(10) 0.0085(11)
C48 0.0457(18) 0.0346(15) 0.0335(14) 0.0110(12) 0.0179(13) 0.0114(14)
C49 0.0516(19) 0.0488(18) 0.0301(14) 0.0147(13) 0.0246(13) 0.0141(15)
C50 0.081(3) 0.057(2) 0.0333(15) 0.0106(14) 0.0358(16) 0.0313(19)
C51 0.096(3) 0.0346(16) 0.0397(16) 0.0074(13) 0.0400(18) 0.0250(18)
C52 0.0410(16) 0.0263(13) 0.0225(12) 0.0054(10) 0.0132(11) 0.0126(12)
C53 0.0304(14) 0.0271(13) 0.0201(11) 0.0066(10) 0.0098(10) 0.0149(11)
C54 0.0491(18) 0.0490(17) 0.0361(14) 0.0209(13) 0.0242(13) 0.0361(15)
C55 0.058(2) 0.066(2) 0.0449(16) 0.0252(15) 0.0321(15) 0.0486(18)
C56 0.0472(18) 0.0576(19) 0.0372(15) 0.0215(14) 0.0288(14) 0.0287(16)
C57 0.0293(15) 0.0352(14) 0.0257(12) 0.0088(11) 0.0143(11) 0.0141(12)
C58 0.0232(13) 0.0216(12) 0.0157(10) 0.0030(9) 0.0052(9) 0.0093(10)
C59 0.0226(14) 0.0444(16) 0.0343(14) 0.0039(12) 0.0071(11) 0.0115(13)
C60 0.078(3) 0.186(5) 0.080(3) 0.106(3) 0.063(2) 0.096(3)
C61 0.0213(13) 0.0251(13) 0.0276(12) 0.0109(10) 0.0113(10) 0.0075(10)
C62 0.0162(12) 0.0194(12) 0.0279(12) 0.0056(9) 0.0046(10) 0.0043(10)
C63 0.0250(14) 0.0190(12) 0.0275(12) 0.0027(10) 0.0047(10) 0.0084(10)
C64 0.0250(14) 0.0198(12) 0.0228(12) -0.0011(9) 0.0047(10) 0.0035(10)
C65 0.0152(12) 0.0287(13) 0.0173(11) 0.0070(9) 0.0053(9) 0.0082(10)
C66 0.0157(12) 0.0218(12) 0.0177(11) 0.0037(9) 0.0020(9) 0.0009(10)
C67 0.0226(13) 0.0255(13) 0.0222(11) 0.0068(10) 0.0077(10) 0.0049(11)
C68 0.0319(15) 0.0248(13) 0.0314(13) 0.0068(10) 0.0121(11) 0.0109(11)
C69 0.0498(18) 0.0278(14) 0.0353(14) 0.0162(12) 0.0159(13) 0.0144(13)
C70 0.0544(19) 0.0332(15) 0.0326(14) 0.0182(12) 0.0244(14) 0.0109(14)
C71 0.0320(15) 0.0276(13) 0.0271(12) 0.0080(10) 0.0148(11) 0.0056(11)
C72 0.0196(12) 0.0221(12) 0.0151(10) 0.0050(9) 0.0055(9) 0.0064(10)
C73 0.0223(13) 0.0212(12) 0.0187(11) 0.0041(9) 0.0090(10) 0.0054(10)
C74 0.0496(18) 0.0345(15) 0.0231(12) 0.0047(11) 0.0082(12) 0.0216(14)
C75 0.085(3) 0.0546(19) 0.0218(13) -0.0027(13) 0.0113(15) 0.0386(19)
C76 0.073(2) 0.0482(18) 0.0338(15) -0.0034(13) 0.0153(15) 0.0380(18)
C77 0.0350(16) 0.0369(15) 0.0365(14) 0.0023(12) 0.0089(12) 0.0203(13)
C78 0.0250(14) 0.0310(14) 0.0220(12) 0.0039(10) 0.0072(10) 0.0118(11)
C1S 0.081(3) 0.037(2) 0.126(4) -0.005(2) -0.016(3) 0.008(2)
C2S 0.083(4) 0.033(2) 0.108(4) -0.006(2) -0.048(3) 0.000(2)
C3S 0.054(3) 0.057(3) 0.149(5) -0.031(3) -0.019(3) 0.010(2)
C4S 0.54(3) 0.188(11) 0.50(2) 0.215(14) -0.35(2) -0.156(13)
C5S 0.036(5) 0.098(7) 0.102(7) 0.044(5) 0.000(4) 0.004(5)
C5S' 0.221(15) 0.113(9) 0.104(8) 0.029(7) 0.004(9) 0.073(10)
C6S 0.110(4) 0.060(3) 0.061(3) 0.022(2) -0.034(3) 0.015(3)
C7S 0.125(5) 0.067(3) 0.087(3) 0.014(2) -0.060(3) 0.034(3)
C8S 0.107(5) 0.092(4) 0.120(5) 0.071(4) -0.060(4) -0.005(4)
C9S 0.109(4) 0.106(4) 0.060(3) 0.059(3) -0.026(3) -0.013(4)
C10S 0.109(4) 0.119(4) 0.051(2) 0.056(3) -0.004(3) -0.004(3)
C11S 0.091(4) 0.067(3) 0.048(2) 0.032(2) -0.011(2) 0.001(3)

loop_
_atom_type_symbol
_atom_type_description
_atom_type_scat_dispersion_real
_atom_type_scat_dispersion_imag
_atom_type_scat_source
C C 0.0033 0.0016 'International Tables Vol C Tables 4.2.6.8 and 6.1.1.4'
H H 0.0000 0.0000 'International Tables Vol C Tables 4.2.6.8 and 6.1.1.4'
N N 0.0061 0.0033 'International Tables Vol C Tables 4.2.6.8 and 6.1.1.4'
O O 0.0106 0.0060 'International Tables Vol C Tables 4.2.6.8 and 6.1.1.4'
Mg Mg 0.0486 0.0363 'International Tables Vol C Tables 4.2.6.8 and 6.1.1.4'

loop_
_geom_angle_atom_site_label_1
_geom_angle_atom_site_label_2
_geom_angle_atom_site_label_3
_geom_angle
_geom_angle_site_symmetry_1
_geom_angle_site_symmetry_3
O1 Mg1 O5 95.94(7) . .
O1 Mg1 O2 152.58(7) . .
O5 Mg1 O2 80.63(6) . .
O1 Mg1 N8 98.63(7) . .
O5 Mg1 N8 113.89(7) . .
O2 Mg1 N8 107.66(7) . .
O1 Mg1 N7 88.86(7) . .
O5 Mg1 N7 162.14(7) . .
O2 Mg1 N7 87.18(7) . .
N8 Mg1 N7 82.18(7) . .
O1 Mg1 Mg2 123.44(5) . .
O5 Mg1 Mg2 40.18(5) . .
O2 Mg1 Mg2 42.39(4) . .
N8 Mg1 Mg2 127.48(5) . .
N7 Mg1 Mg2 124.07(6) . .
O5 Mg2 O6 107.94(7) . .
O5 Mg2 O4 166.16(7) . .
O6 Mg2 O4 77.47(6) . .
O5 Mg2 O2 79.62(6) . .
O6 Mg2 O2 170.83(7) . .
O4 Mg2 O2 96.37(6) . .
O5 Mg2 N4 106.12(7) . .
O6 Mg2 N4 95.61(6) . .
O4 Mg2 N4 85.62(7) . .
O2 Mg2 N4 76.99(6) . .
O5 Mg2 N12 90.70(7) . .
O6 Mg2 N12 107.57(6) . .
O4 Mg2 N12 75.48(6) . .
O2 Mg2 N12 76.98(6) . .
N4 Mg2 N12 145.69(7) . .
O5 Mg2 Mg1 40.27(4) . .
O6 Mg2 Mg1 147.30(6) . .
O4 Mg2 Mg1 131.45(5) . .
O2 Mg2 Mg1 41.24(4) . .
N4 Mg2 Mg1 100.94(5) . .
N12 Mg2 Mg1 72.73(5) . .
O5 Mg2 Mg3 146.86(5) . .
O6 Mg2 Mg3 38.93(5) . .
O4 Mg2 Mg3 39.86(4) . .
O2 Mg2 Mg3 133.39(5) . .
N4 Mg2 Mg3 83.12(5) . .
N12 Mg2 Mg3 99.09(5) . .
Mg1 Mg2 Mg3 170.58(3) . .
O3 Mg3 O6 99.39(7) . .
O3 Mg3 O4 159.76(7) . .
O6 Mg3 O4 77.94(6) . .
O3 Mg3 N16 98.07(7) . .
O6 Mg3 N16 120.21(7) . .
O4 Mg3 N16 100.55(7) . .
O3 Mg3 N15 90.63(7) . .
O6 Mg3 N15 152.59(7) . .
O4 Mg3 N15 83.86(7) . .
N16 Mg3 N15 83.02(7) . .
O3 Mg3 Mg2 130.51(6) . .
O6 Mg3 Mg2 39.18(4) . .
O4 Mg3 Mg2 40.09(5) . .
N16 Mg3 Mg2 123.86(5) . .
N15 Mg3 Mg2 117.11(5) . .
C1 O1 Mg1 134.58(13) . .
C10 O2 Mg1 125.08(13) . .
C10 O2 Mg2 135.90(13) . .
Mg1 O2 Mg2 96.37(6) . .
C33 O3 Mg3 130.76(14) . .
C42 O4 Mg3 132.63(14) . .
C42 O4 Mg2 127.28(13) . .
Mg3 O4 Mg2 100.05(7) . .
C65 O5 Mg2 133.08(13) . .
C65 O5 Mg1 125.46(13) . .
Mg2 O5 Mg1 99.56(7) . .
C72 O6 Mg3 121.70(13) . .
C72 O6 Mg2 136.41(14) . .
Mg3 O6 Mg2 101.89(7) . .
N2 N1 C15 102.41(17) . .
N1 N2 N3 117.70(17) . .
N1 N2 C2 121.33(17) . .
N3 N2 C2 120.70(16) . .
N2 N3 C20 102.31(16) . .
N5 N4 C21 102.98(16) . .
N5 N4 Mg2 125.63(12) . .
C21 N4 Mg2 127.68(13) . .
N6 N5 N4 116.00(16) . .
N6 N5 C11 119.25(17) . .
N4 N5 C11 124.74(16) . .
N5 N6 C26 103.53(17) . .
C29 N7 C8 110.97(16) . .
C29 N7 C7 111.98(16) . .
C8 N7 C7 106.22(16) . .
C29 N7 Mg1 106.52(13) . .
C8 N7 Mg1 111.44(12) . .
C7 N7 Mg1 109.78(12) . .
C32 N8 C31 109.47(18) . .
C32 N8 C30 110.97(17) . .
C31 N8 C30 109.10(18) . .
C32 N8 Mg1 114.68(14) . .
C31 N8 Mg1 109.01(13) . .
C30 N8 Mg1 103.38(13) . .
N10 N9 C47 102.88(18) . .
N9 N10 N11 117.36(18) . .
N9 N10 C34 121.99(17) . .
N11 N10 C34 120.64(18) . .
N10 N11 C52 102.69(19) . .
N13 N12 C58 103.10(17) . .
N13 N12 Mg2 120.19(13) . .
C58 N12 Mg2 136.56(15) . .
N14 N13 N12 116.18(18) . .
N14 N13 C43 118.84(18) . .
N12 N13 C43 124.94(17) . .
N13 N14 C53 103.28(18) . .
C61 N15 C40 110.72(17) . .
C61 N15 C39 112.40(17) . .
C40 N15 C39 104.92(16) . .
C61 N15 Mg3 106.14(13) . .
C40 N15 Mg3 114.40(14) . .
C39 N15 Mg3 108.39(13) . .
C64 N16 C63 108.33(17) . .
C64 N16 C62 109.07(17) . .
C63 N16 C62 110.49(18) . .
C64 N16 Mg3 111.49(14) . .
C63 N16 Mg3 113.32(13) . .
C62 N16 Mg3 104.05(12) . .
O1 C1 C2 120.49(19) . .
O1 C1 C6 122.8(2) . .
C2 C1 C6 116.69(18) . .
C3 C2 C1 123.19(19) . .
C3 C2 N2 120.1(2) . .
C1 C2 N2 116.66(18) . .
C2 C3 C4 120.1(2) . .
C2 C3 H3B 119.9 . .
C4 C3 H3B 119.9 . .
C3 C4 C5 117.41(19) . .
C3 C4 C27 121.4(2) . .
C5 C4 C27 121.2(2) . .
C6 C5 C4 123.2(2) . .
C6 C5 H5A 118.4 . .
C4 C5 H5A 118.4 . .
C5 C6 C1 119.3(2) . .
C5 C6 C7 120.70(19) . .
C1 C6 C7 119.57(18) . .
C6 C7 N7 117.47(18) . .
C6 C7 H7A 107.9 . .
N7 C7 H7A 107.9 . .
C6 C7 H7B 107.9 . .
N7 C7 H7B 107.9 . .
H7A C7 H7B 107.2 . .
N7 C8 C9 115.02(18) . .
N7 C8 H8A 108.5 . .
C9 C8 H8A 108.5 . .
N7 C8 H8B 108.5 . .
C9 C8 H8B 108.5 . .
H8A C8 H8B 107.5 . .
C14 C9 C10 120.36(19) . .
C14 C9 C8 121.19(18) . .
C10 C9 C8 118.38(18) . .
O2 C10 C11 123.41(18) . .
O2 C10 C9 119.29(19) . .
C11 C10 C9 117.26(19) . .
C12 C11 C10 121.17(19) . .
C12 C11 N5 116.92(18) . .
C10 C11 N5 121.91(18) . .
C13 C12 C11 121.2(2) . .
C13 C12 H12A 119.4 . .
C11 C12 H12A 119.4 . .
C12 C13 C14 118.0(2) . .
C12 C13 C28 121.0(2) . .
C14 C13 C28 121.0(2) . .
C9 C14 C13 122.1(2) . .
C9 C14 H14B 119.0 . .
C13 C14 H14B 119.0 . .
N1 C15 C20 108.95(18) . .
N1 C15 C16 130.4(2) . .
C20 C15 C16 120.7(2) . .
C17 C16 C15 116.9(2) . .
C17 C16 H16A 121.6 . .
C15 C16 H16A 121.6 . .
C16 C17 C18 122.6(2) . .
C16 C17 H17A 118.7 . .
C18 C17 H17A 118.7 . .
C19 C18 C17 121.6(2) . .
C19 C18 H18A 119.2 . .
C17 C18 H18A 119.2 . .
C18 C19 C20 117.0(2) . .
C18 C19 H19A 121.5 . .
C20 C19 H19A 121.5 . .
N3 C20 C15 108.62(18) . .
N3 C20 C19 130.1(2) . .
C15 C20 C19 121.31(19) . .
N4 C21 C26 108.11(18) . .
N4 C21 C22 130.3(2) . .
C26 C21 C22 121.61(19) . .
C23 C22 C21 116.4(2) . .
C23 C22 H22A 121.8 . .
C21 C22 H22A 121.8 . .
C22 C23 C24 122.2(2) . .
C22 C23 H23A 118.9 . .
C24 C23 H23A 118.9 . .
C25 C24 C23 122.4(2) . .
C25 C24 H24A 118.8 . .
C23 C24 H24A 118.8 . .
C24 C25 C26 116.4(2) . .
C24 C25 H25A 121.8 . .
C26 C25 H25A 121.8 . .
N6 C26 C21 109.38(18) . .
N6 C26 C25 129.6(2) . .
C21 C26 C25 121.1(2) . .
C4 C27 H27A 109.5 . .
C4 C27 H27B 109.5 . .
H27A C27 H27B 109.5 . .
C4 C27 H27C 109.5 . .
H27A C27 H27C 109.5 . .
H27B C27 H27C 109.5 . .
C13 C28 H28A 109.5 . .
C13 C28 H28B 109.5 . .
H28A C28 H28B 109.5 . .
C13 C28 H28C 109.5 . .
H28A C28 H28C 109.5 . .
H28B C28 H28C 109.5 . .
N7 C29 C30 112.56(17) . .
N7 C29 H29A 109.1 . .
C30 C29 H29A 109.1 . .
N7 C29 H29B 109.1 . .
C30 C29 H29B 109.1 . .
H29A C29 H29B 107.8 . .
N8 C30 C29 112.64(19) . .
N8 C30 H30A 109.1 . .
C29 C30 H30A 109.1 . .
N8 C30 H30B 109.1 . .
C29 C30 H30B 109.1 . .
H30A C30 H30B 107.8 . .
N8 C31 H31A 109.5 . .
N8 C31 H31B 109.5 . .
H31A C31 H31B 109.5 . .
N8 C31 H31C 109.5 . .
H31A C31 H31C 109.5 . .
H31B C31 H31C 109.5 . .
N8 C32 H32A 109.5 . .
N8 C32 H32B 109.5 . .
H32A C32 H32B 109.5 . .
N8 C32 H32C 109.5 . .
H32A C32 H32C 109.5 . .
H32B C32 H32C 109.5 . .
O3 C33 C34 122.5(2) . .
O3 C33 C38 122.68(19) . .
C34 C33 C38 114.9(2) . .
C35 C34 C33 123.3(2) . .
C35 C34 N10 118.59(18) . .
C33 C34 N10 117.99(19) . .
C36 C35 C34 120.7(2) . .
C36 C35 H35A 119.6 . .
C34 C35 H35A 119.6 . .
C35 C36 C37 117.0(2) . .
C35 C36 C59 122.6(2) . .
C37 C36 C59 120.4(2) . .
C38 C37 C36 123.0(2) . .
C38 C37 H37A 118.5 . .
C36 C37 H37A 118.5 . .
C37 C38 C33 121.1(2) . .
C37 C38 C39 119.5(2) . .
C33 C38 C39 119.2(2) . .
N15 C39 C38 116.50(17) . .
N15 C39 H39A 108.2 . .
C38 C39 H39A 108.2 . .
N15 C39 H39B 108.2 . .
C38 C39 H39B 108.2 . .
H39A C39 H39B 107.3 . .
N15 C40 C41 115.33(18) . .
N15 C40 H40A 108.4 . .
C41 C40 H40A 108.4 . .
N15 C40 H40B 108.4 . .
C41 C40 H40B 108.4 . .
H40A C40 H40B 107.5 . .
C46 C41 C42 119.7(2) . .
C46 C41 C40 121.3(2) . .
C42 C41 C40 119.01(19) . .
O4 C42 C43 122.5(2) . .
O4 C42 C41 119.87(18) . .
C43 C42 C41 117.60(19) . .
C44 C43 C42 121.6(2) . .
C44 C43 N13 117.99(19) . .
C42 C43 N13 120.40(19) . .
C45 C44 C43 120.5(2) . .
C45 C44 H44A 119.8 . .
C43 C44 H44A 119.8 . .
C44 C45 C46 118.1(2) . .
C44 C45 C60 121.3(2) . .
C46 C45 C60 120.6(2) . .
C41 C46 C45 122.1(2) . .
C41 C46 H46A 118.9 . .
C45 C46 H46A 118.9 . .
N9 C47 C52 108.3(2) . .
N9 C47 C48 130.5(2) . .
C52 C47 C48 121.2(2) . .
C49 C48 C47 117.2(2) . .
C49 C48 H48A 121.4 . .
C47 C48 H48A 121.4 . .
C48 C49 C50 121.7(3) . .
C48 C49 H49A 119.1 . .
C50 C49 H49A 119.1 . .
C51 C50 C49 121.9(3) . .
C51 C50 H50A 119.0 . .
C49 C50 H50A 119.0 . .
C50 C51 C52 116.9(3) . .
C50 C51 H51A 121.5 . .
C52 C51 H51A 121.5 . .
N11 C52 C47 108.7(2) . .
N11 C52 C51 130.3(2) . .
C47 C52 C51 121.0(2) . .
N14 C53 C58 109.08(19) . .
N14 C53 C54 129.7(2) . .
C58 C53 C54 121.2(2) . .
C55 C54 C53 116.8(2) . .
C55 C54 H54A 121.6 . .
C53 C54 H54A 121.6 . .
C54 C55 C56 122.1(2) . .
C54 C55 H55A 119.0 . .
C56 C55 H55A 119.0 . .
C57 C56 C55 122.3(3) . .
C57 C56 H56A 118.8 . .
C55 C56 H56A 118.8 . .
C56 C57 C58 116.2(2) . .
C56 C57 H57A 121.9 . .
C58 C57 H57A 121.9 . .
N12 C58 C53 108.4(2) . .
N12 C58 C57 130.1(2) . .
C53 C58 C57 121.4(2) . .
C36 C59 H59A 109.5 . .
C36 C59 H59B 109.5 . .
H59A C59 H59B 109.5 . .
C36 C59 H59C 109.5 . .
H59A C59 H59C 109.5 . .
H59B C59 H59C 109.5 . .
C45 C60 H60A 109.5 . .
C45 C60 H60B 109.5 . .
H60A C60 H60B 109.5 . .
C45 C60 H60C 109.5 . .
H60A C60 H60C 109.5 . .
H60B C60 H60C 109.5 . .
N15 C61 C62 112.66(19) . .
N15 C61 H61A 109.1 . .
C62 C61 H61A 109.1 . .
N15 C61 H61B 109.1 . .
C62 C61 H61B 109.1 . .
H61A C61 H61B 107.8 . .
N16 C62 C61 112.91(18) . .
N16 C62 H62A 109.0 . .
C61 C62 H62A 109.0 . .
N16 C62 H62B 109.0 . .
C61 C62 H62B 109.0 . .
H62A C62 H62B 107.8 . .
N16 C63 H63A 109.5 . .
N16 C63 H63B 109.5 . .
H63A C63 H63B 109.5 . .
N16 C63 H63C 109.5 . .
H63A C63 H63C 109.5 . .
H63B C63 H63C 109.5 . .
N16 C64 H64A 109.5 . .
N16 C64 H64B 109.5 . .
H64A C64 H64B 109.5 . .
N16 C64 H64C 109.5 . .
H64A C64 H64C 109.5 . .
H64B C64 H64C 109.5 . .
O5 C65 C66 113.89(18) . .
O5 C65 H65A 108.8 . .
C66 C65 H65A 108.8 . .
O5 C65 H65B 108.8 . .
C66 C65 H65B 108.8 . .
H65A C65 H65B 107.7 . .
C67 C66 C71 118.4(2) . .
C67 C66 C65 122.2(2) . .
C71 C66 C65 119.4(2) . .
C66 C67 C68 120.9(2) . .
C66 C67 H67A 119.5 . .
C68 C67 H67A 119.5 . .
C69 C68 C67 120.0(2) . .
C69 C68 H68A 120.0 . .
C67 C68 H68A 120.0 . .
C70 C69 C68 119.7(2) . .
C70 C69 H69A 120.2 . .
C68 C69 H69A 120.2 . .
C69 C70 C71 120.4(2) . .
C69 C70 H70A 119.8 . .
C71 C70 H70A 119.8 . .
C70 C71 C66 120.6(2) . .
C70 C71 H71A 119.7 . .
C66 C71 H71A 119.7 . .
O6 C72 C73 112.88(17) . .
O6 C72 H72A 109.0 . .
C73 C72 H72A 109.0 . .
O6 C72 H72B 109.0 . .
C73 C72 H72B 109.0 . .
H72A C72 H72B 107.8 . .
C78 C73 C74 117.8(2) . .
C78 C73 C72 121.22(19) . .
C74 C73 C72 120.97(19) . .
C75 C74 C73 120.5(2) . .
C75 C74 H74A 119.8 . .
C73 C74 H74A 119.8 . .
C76 C75 C74 120.8(2) . .
C76 C75 H75A 119.6 . .
C74 C75 H75A 119.6 . .
C77 C76 C75 119.2(2) . .
C77 C76 H76A 120.4 . .
C75 C76 H76A 120.4 . .
C76 C77 C78 120.2(2) . .
C76 C77 H77A 119.9 . .
C78 C77 H77A 119.9 . .
C77 C78 C73 121.5(2) . .
C77 C78 H78A 119.2 . .
C73 C78 H78A 119.2 . .
C2S C1S C3S 117.3(5) . 2_665
C1S C2S C3S 118.6(4) . .
C1S C3S C2S 124.1(5) 2_665 .
C1S C3S C4S 113.2(7) 2_665 .
C2S C3S C4S 122.5(6) . .
C5S C6S C11S 125.8(6) . .
C5S C6S C7S 115.8(7) . .
C11S C6S C7S 118.1(6) . .
C8S C7S C6S 119.2(6) . .
C8S C7S C5S' 136.2(7) . .
C6S C7S C5S' 103.2(7) . .
C7S C8S C9S 123.9(6) . .
C8S C9S C10S 117.9(7) . .
C11S C10S C9S 118.4(6) . .
C6S C11S C10S 122.4(5) . .

loop_
_geom_bond_atom_site_label_1
_geom_bond_atom_site_label_2
_geom_bond_distance
_geom_bond_site_symmetry_2
Mg1 O1 1.9138(16) .
Mg1 O5 1.9659(15) .
Mg1 O2 1.9894(16) .
Mg1 N8 2.1557(19) .
Mg1 N7 2.2600(18) .
Mg1 Mg2 2.9992(10) .
Mg2 O5 1.9621(16) .
Mg2 O6 1.9804(15) .
Mg2 O4 2.0060(17) .
Mg2 O2 2.0344(15) .
Mg2 N4 2.3189(18) .
Mg2 N12 2.4361(19) .
Mg2 Mg3 3.0673(10) .
Mg3 O3 1.9347(15) .
Mg3 O6 1.9696(17) .
Mg3 O4 1.9967(15) .
Mg3 N16 2.1638(19) .
Mg3 N15 2.249(2) .
O1 C1 1.303(2) .
O2 C10 1.325(2) .
O3 C33 1.304(3) .
O4 C42 1.319(2) .
O5 C65 1.403(3) .
O6 C72 1.412(2) .
N1 N2 1.330(2) .
N1 C15 1.356(3) .
N2 N3 1.332(2) .
N2 C2 1.437(3) .
N3 C20 1.361(3) .
N4 N5 1.353(2) .
N4 C21 1.363(3) .
N5 N6 1.330(2) .
N5 C11 1.435(3) .
N6 C26 1.348(3) .
N7 C29 1.486(3) .
N7 C8 1.493(3) .
N7 C7 1.503(3) .
N8 C32 1.474(3) .
N8 C31 1.479(3) .
N8 C30 1.497(3) .
N9 N10 1.322(3) .
N9 C47 1.359(3) .
N10 N11 1.327(2) .
N10 C34 1.435(3) .
N11 C52 1.354(3) .
N12 N13 1.346(2) .
N12 C58 1.358(3) .
N13 N14 1.333(2) .
N13 C43 1.433(3) .
N14 C53 1.352(3) .
N15 C61 1.490(3) .
N15 C40 1.494(3) .
N15 C39 1.494(3) .
N16 C64 1.479(3) .
N16 C63 1.483(3) .
N16 C62 1.486(3) .
C1 C2 1.400(3) .
C1 C6 1.418(3) .
C2 C3 1.383(3) .
C3 C4 1.392(3) .
C3 H3B 0.9500 .
C4 C5 1.393(3) .
C4 C27 1.508(3) .
C5 C6 1.392(3) .
C5 H5A 0.9500 .
C6 C7 1.500(3) .
C7 H7A 0.9900 .
C7 H7B 0.9900 .
C8 C9 1.502(3) .
C8 H8A 0.9900 .
C8 H8B 0.9900 .
C9 C14 1.385(3) .
C9 C10 1.417(3) .
C10 C11 1.405(3) .
C11 C12 1.403(3) .
C12 C13 1.379(3) .
C12 H12A 0.9500 .
C13 C14 1.398(3) .
C13 C28 1.507(3) .
C14 H14B 0.9500 .
C15 C20 1.403(3) .
C15 C16 1.414(3) .
C16 C17 1.360(3) .
C16 H16A 0.9500 .
C17 C18 1.411(3) .
C17 H17A 0.9500 .
C18 C19 1.364(3) .
C18 H18A 0.9500 .
C19 C20 1.409(3) .
C19 H19A 0.9500 .
C21 C26 1.404(3) .
C21 C22 1.407(3) .
C22 C23 1.366(3) .
C22 H22A 0.9500 .
C23 C24 1.417(3) .
C23 H23A 0.9500 .
C24 C25 1.359(3) .
C24 H24A 0.9500 .
C25 C26 1.418(3) .
C25 H25A 0.9500 .
C27 H27A 0.9800 .
C27 H27B 0.9800 .
C27 H27C 0.9800 .
C28 H28A 0.9800 .
C28 H28B 0.9800 .
C28 H28C 0.9800 .
C29 C30 1.502(3) .
C29 H29A 0.9900 .
C29 H29B 0.9900 .
C30 H30A 0.9900 .
C30 H30B 0.9900 .
C31 H31A 0.9800 .
C31 H31B 0.9800 .
C31 H31C 0.9800 .
C32 H32A 0.9800 .
C32 H32B 0.9800 .
C32 H32C 0.9800 .
C33 C34 1.410(3) .
C33 C38 1.416(3) .
C34 C35 1.385(3) .
C35 C36 1.385(3) .
C35 H35A 0.9500 .
C36 C37 1.390(3) .
C36 C59 1.512(3) .
C37 C38 1.378(3) .
C37 H37A 0.9500 .
C38 C39 1.507(3) .
C39 H39A 0.9900 .
C39 H39B 0.9900 .
C40 C41 1.498(3) .
C40 H40A 0.9900 .
C40 H40B 0.9900 .
C41 C46 1.386(3) .
C41 C42 1.402(3) .
C42 C43 1.402(3) .
C43 C44 1.385(3) .
C44 C45 1.380(4) .
C44 H44A 0.9500 .
C45 C46 1.392(3) .
C45 C60 1.513(4) .
C46 H46A 0.9500 .
C47 C52 1.400(3) .
C47 C48 1.402(3) .
C48 C49 1.367(4) .
C48 H48A 0.9500 .
C49 C50 1.404(4) .
C49 H49A 0.9500 .
C50 C51 1.373(4) .
C50 H50A 0.9500 .
C51 C52 1.404(4) .
C51 H51A 0.9500 .
C53 C58 1.405(3) .
C53 C54 1.407(3) .
C54 C55 1.360(4) .
C54 H54A 0.9500 .
C55 C56 1.414(4) .
C55 H55A 0.9500 .
C56 C57 1.369(3) .
C56 H56A 0.9500 .
C57 C58 1.408(3) .
C57 H57A 0.9500 .
C59 H59A 0.9800 .
C59 H59B 0.9800 .
C59 H59C 0.9800 .
C60 H60A 0.9800 .
C60 H60B 0.9800 .
C60 H60C 0.9800 .
C61 C62 1.520(3) .
C61 H61A 0.9900 .
C61 H61B 0.9900 .
C62 H62A 0.9900 .
C62 H62B 0.9900 .
C63 H63A 0.9800 .
C63 H63B 0.9800 .
C63 H63C 0.9800 .
C64 H64A 0.9800 .
C64 H64B 0.9800 .
C64 H64C 0.9800 .
C65 C66 1.513(3) .
C65 H65A 0.9900 .
C65 H65B 0.9900 .
C66 C67 1.387(3) .
C66 C71 1.391(3) .
C67 C68 1.392(3) .
C67 H67A 0.9500 .
C68 C69 1.379(3) .
C68 H68A 0.9500 .
C69 C70 1.378(4) .
C69 H69A 0.9500 .
C70 C71 1.390(3) .
C70 H70A 0.9500 .
C71 H71A 0.9500 .
C72 C73 1.511(3) .
C72 H72A 0.9900 .
C72 H72B 0.9900 .
C73 C78 1.389(3) .
C73 C74 1.390(3) .
C74 C75 1.386(4) .
C74 H74A 0.9500 .
C75 C76 1.378(4) .
C75 H75A 0.9500 .
C76 C77 1.376(4) .
C76 H76A 0.9500 .
C77 C78 1.380(3) .
C77 H77A 0.9500 .
C78 H78A 0.9500 .
C1S C2S 1.373(7) .
C1S C3S 1.387(7) 2_665
C2S C3S 1.407(8) .
C3S C1S 1.387(7) 2_665
C3S C4S 1.90(3) .
C5S C6S 1.329(9) .
C5S' C7S 1.881(15) .
C6S C11S 1.401(7) .
C6S C7S 1.433(7) .
C7S C8S 1.368(9) .
C8S C9S 1.391(9) .
C9S C10S 1.440(7) .
C10S C11S 1.407(7) .
